data_4502290
loop_
_publ_author_name
'Singh, Devendra'
'Bhattacharyya, Pradip K.'
'Baruah, Jubaraj B.'

_publ_section_title
;
 Structural Studies on Solvates of Cyclic Imide Tethered Carboxylic Acids
 with Pyridine and Quinoline
;
_journal_issue 1
_journal_name_full 'Crystal Growth &amp; Design'
_journal_page_first 348
_journal_paper_doi 10.1021/cg900938x
_journal_volume 10
_journal_year 2010
_chemical_formula_sum 'C50 H36 N4 O8'
_chemical_formula_weight 820.83
_chemical_name_systematic
; 
 ? 
;
_space_group_IT_number 14
_symmetry_cell_setting monoclinic
_symmetry_space_group_name_Hall '-P 2yn'
_symmetry_space_group_name_H-M 'P 1 21/n 1'
_atom_sites_solution_hydrogens geom
_atom_sites_solution_primary direct
_atom_sites_solution_secondary difmap
_audit_creation_method SHELXL-97
_cell_angle_alpha 90.00
_cell_angle_beta 96.274(2)
_cell_angle_gamma 90.00
_cell_formula_units_Z 2
_cell_length_a 7.4716(3)
_cell_length_b 20.7861(10)
_cell_length_c 12.8464(6)
_cell_measurement_reflns_used 2839
_cell_measurement_temperature 296(2)
_cell_measurement_theta_max 23.61
_cell_measurement_theta_min 2.53
_cell_volume 1983.17(16)
_computing_cell_refinement 'Bruker SMART'
_computing_data_collection 'Bruker SMART'
_computing_data_reduction 'Bruker SAINT'
_computing_molecular_graphics 'Bruker SHELXTL'
_computing_publication_material 'Bruker SHELXTL'
_computing_structure_refinement 'SHELXL-97 (Sheldrick, 1997)'
_computing_structure_solution 'SHELXS-97 (Sheldrick, 1990)'
_diffrn_ambient_temperature 296(2)
_diffrn_measured_fraction_theta_full 0.995
_diffrn_measured_fraction_theta_max 0.995
_diffrn_measurement_device_type 'CCD area detector'
_diffrn_measurement_method 'phi and omega scans'
_diffrn_radiation_monochromator graphite
_diffrn_radiation_source 'fine-focus sealed tube'
_diffrn_radiation_type MoK\a
_diffrn_radiation_wavelength 0.71073
_diffrn_reflns_av_R_equivalents 0.0476
_diffrn_reflns_av_sigmaI/netI 0.0375
_diffrn_reflns_limit_h_max 8
_diffrn_reflns_limit_h_min -8
_diffrn_reflns_limit_k_max 24
_diffrn_reflns_limit_k_min -24
_diffrn_reflns_limit_l_max 15
_diffrn_reflns_limit_l_min -15
_diffrn_reflns_number 20241
_diffrn_reflns_theta_full 25.11
_diffrn_reflns_theta_max 25.11
_diffrn_reflns_theta_min 1.87
_exptl_absorpt_coefficient_mu 0.094
_exptl_absorpt_correction_type none
_exptl_crystal_colour Colorless
_exptl_crystal_density_diffrn 1.375
_exptl_crystal_density_method 'not measured'
_exptl_crystal_description Blocks
_exptl_crystal_F_000 856
_exptl_crystal_size_max 0.36
_exptl_crystal_size_mid 0.24
_exptl_crystal_size_min 0.19
_refine_diff_density_max 0.217
_refine_diff_density_min -0.163
_refine_diff_density_rms 0.035
_refine_ls_extinction_method none
_refine_ls_goodness_of_fit_ref 1.016
_refine_ls_hydrogen_treatment constr
_refine_ls_matrix_type full
_refine_ls_number_parameters 282
_refine_ls_number_reflns 3518
_refine_ls_number_restraints 0
_refine_ls_restrained_S_all 1.016
_refine_ls_R_factor_all 0.0799
_refine_ls_R_factor_gt 0.0440
_refine_ls_shift/su_max 0.001
_refine_ls_shift/su_mean 0.000
_refine_ls_structure_factor_coef Fsqd
_refine_ls_weighting_details 'calc w=1/[\s^2^(Fo^2^)+(0.0549P)^2^+0.2719P] where P=(Fo^2^+2Fc^2^)/3'
_refine_ls_weighting_scheme calc
_refine_ls_wR_factor_gt 0.1005
_refine_ls_wR_factor_ref 0.1178
_reflns_number_gt 2294
_reflns_number_total 3518
_reflns_threshold_expression >2sigma(I)
_cod_data_source_file cg900938x_si_002.cif
_cod_data_source_block ntcqin2
_cod_depositor_comments
;
The following automatic conversions were performed:

'_symmetry_cell_setting' value 'Monoclinic' changed to 'monoclinic'
according to /home/saulius/struct/CIF-dictionaries/cif_core.dic
dictionary named 'cif_core.dic' version 2.4.2 from
2011-04-26.

'_refine_ls_hydrogen_treatment' value 'CONSTR' changed
to 'constr' according to
/home/saulius/struct/CIF-dictionaries/cif_core.dic dictionary named
'cif_core.dic' version 2.4.2 from 2011-04-26.

Automatic conversion script
Id: cif_fix_values 1715 2011-07-08 13:25:40Z adriana 
;
_cod_original_cell_volume 1983.17(15)
_cod_original_sg_symbol_H-M P2(1)/n
_cod_database_code 4502290

loop_
_symmetry_equiv_pos_as_xyz
'x, y, z'
'-x+1/2, y+1/2, -z+1/2'
'-x, -y, -z'
'x-1/2, -y-1/2, z-1/2'

loop_
_atom_site_label
_atom_site_type_symbol
_atom_site_fract_x
_atom_site_fract_y
_atom_site_fract_z
_atom_site_U_iso_or_equiv
_atom_site_adp_type
_atom_site_occupancy
_atom_site_symmetry_multiplicity
_atom_site_calc_flag
_atom_site_refinement_flags
C2 C 0.2835(3) 0.96415(8) -0.06262(14) 0.0364(5) Uani 1 1 d .
C5 C 0.2689(3) 0.97345(9) 0.12285(14) 0.0439(5) Uani 1 1 d .
H5 H 0.2059 0.9659 0.1802 0.053 Uiso 1 1 calc R
C4 C 0.1956(3) 0.95338(9) 0.02355(15) 0.0431(5) Uani 1 1 d .
H4 H 0.0851 0.9323 0.0159 0.052 Uiso 1 1 calc R
C1 C 0.4620(2) 0.98991(8) -0.05106(13) 0.0332(4) Uani 1 1 d .
C3 C 0.1737(3) 0.95702(10) -0.16717(15) 0.0424(5) Uani 1 1 d .
C6 C 0.4317(3) 1.00395(8) 0.13710(13) 0.0368(5) Uani 1 1 d .
C7 C 0.4766(3) 1.03420(10) 0.24252(15) 0.0428(5) Uani 1 1 d .
O3 O 0.5265(2) 1.09504(7) 0.23547(10) 0.0530(4) Uani 1 1 d .
H3 H 0.5468 1.1104 0.2944 0.079 Uiso 1 1 calc R
O1 O 0.16801(19) 0.99968(7) -0.23193(10) 0.0542(4) Uani 1 1 d .
O4 O 0.4559(2) 1.00693(7) 0.32371(10) 0.0561(4) Uani 1 1 d .
O2 O 0.0784(2) 0.90413(7) -0.17645(11) 0.0576(4) Uani 1 1 d .
H2 H 0.0232 0.9025 -0.2352 0.086 Uiso 1 1 calc R
N2 N 0.0884(2) 0.10805(8) 0.36553(13) 0.0502(5) Uani 1 1 d .
C15 C 0.3866(3) 0.74435(13) 0.66259(19) 0.0648(7) Uani 1 1 d .
H15 H 0.4294 0.7629 0.7264 0.078 Uiso 1 1 calc R
N1 N 0.3792(2) 0.84790(8) 0.58173(13) 0.0492(5) Uani 1 1 d .
C16 C 0.3489(3) 0.78302(10) 0.57369(16) 0.0450(5) Uani 1 1 d .
C11 C 0.2827(3) 0.75449(11) 0.47740(17) 0.0519(6) Uani 1 1 d .
C14 C 0.3481(3) 0.88323(11) 0.49767(19) 0.0612(6) Uani 1 1 d .
H14 H 0.3710 0.9271 0.5036 0.073 Uiso 1 1 calc R
C12 C 0.2499(3) 0.79580(14) 0.38997(18) 0.0688(7) Uani 1 1 d .
H12 H 0.2052 0.7790 0.3252 0.083 Uiso 1 1 calc R
C13 C 0.2827(4) 0.85916(14) 0.39980(19) 0.0716(7) Uani 1 1 d .
H13 H 0.2622 0.8864 0.3423 0.086 Uiso 1 1 calc R
C10 C 0.2559(3) 0.68758(14) 0.4736(3) 0.0769(8) Uani 1 1 d .
H10 H 0.2111 0.6681 0.4109 0.092 Uiso 1 1 calc R
C8 C 0.3608(4) 0.67974(15) 0.6556(3) 0.0854(9) Uani 1 1 d .
H8 H 0.3871 0.6542 0.7147 0.103 Uiso 1 1 calc R
C9 C 0.2950(4) 0.65130(14) 0.5604(3) 0.0918(10) Uani 1 1 d .
H9 H 0.2779 0.6070 0.5568 0.110 Uiso 1 1 calc R
C20 C 0.2073(3) 0.17117(11) 0.51677(16) 0.0517(6) Uani 1 1 d .
C17 C 0.1223(3) 0.05605(11) 0.42138(18) 0.0577(6) Uani 1 1 d .
H17 H 0.0949 0.0165 0.3897 0.069 Uiso 1 1 calc R
C19 C 0.2395(3) 0.11271(13) 0.57265(17) 0.0610(6) Uani 1 1 d .
H19 H 0.2901 0.1135 0.6421 0.073 Uiso 1 1 calc R
C25 C 0.1295(3) 0.16638(10) 0.41153(15) 0.0436(5) Uani 1 1 d .
C24 C 0.0930(3) 0.22305(12) 0.35246(19) 0.0628(6) Uani 1 1 d .
H24 H 0.0411 0.2206 0.2834 0.075 Uiso 1 1 calc R
C18 C 0.1973(3) 0.05636(12) 0.52587(18) 0.0621(6) Uani 1 1 d .
H18 H 0.2176 0.0180 0.5624 0.075 Uiso 1 1 calc R
C21 C 0.2471(3) 0.23162(14) 0.5592(2) 0.0708(7) Uani 1 1 d .
H21 H 0.2989 0.2351 0.6282 0.085 Uiso 1 1 calc R
C22 C 0.2117(4) 0.28493(14) 0.5020(3) 0.0815(8) Uani 1 1 d .
H22 H 0.2390 0.3249 0.5321 0.098 Uiso 1 1 calc R
C23 C 0.1345(4) 0.28168(12) 0.3977(2) 0.0766(8) Uani 1 1 d .
H23 H 0.1114 0.3192 0.3593 0.092 Uiso 1 1 calc R

loop_
_atom_site_aniso_label
_atom_site_aniso_U_11
_atom_site_aniso_U_22
_atom_site_aniso_U_33
_atom_site_aniso_U_23
_atom_site_aniso_U_13
_atom_site_aniso_U_12
C2 0.0432(12) 0.0310(10) 0.0333(10) -0.0015(8) -0.0036(8) 0.0004(8)
C5 0.0493(13) 0.0486(13) 0.0344(11) 0.0014(9) 0.0065(9) -0.0047(10)
C4 0.0425(12) 0.0449(12) 0.0407(11) -0.0001(9) -0.0009(9) -0.0060(9)
C1 0.0399(11) 0.0258(10) 0.0325(10) -0.0008(8) -0.0015(8) 0.0008(8)
C3 0.0444(13) 0.0425(12) 0.0388(11) -0.0022(10) -0.0018(9) -0.0042(10)
C6 0.0451(12) 0.0336(11) 0.0305(10) -0.0003(8) -0.0010(8) 0.0020(9)
C7 0.0453(13) 0.0453(13) 0.0370(12) -0.0055(10) 0.0003(9) 0.0004(9)
O3 0.0751(11) 0.0442(9) 0.0384(8) -0.0109(6) 0.0007(7) -0.0036(7)
O1 0.0630(10) 0.0523(9) 0.0436(8) 0.0091(7) -0.0109(7) -0.0060(7)
O4 0.0718(11) 0.0654(10) 0.0310(8) 0.0006(7) 0.0054(7) -0.0071(8)
O2 0.0682(11) 0.0571(10) 0.0430(9) 0.0012(7) -0.0146(7) -0.0235(8)
N2 0.0502(11) 0.0527(12) 0.0454(10) -0.0007(9) -0.0046(8) -0.0041(9)
C15 0.0607(17) 0.0740(18) 0.0590(15) 0.0105(13) 0.0042(12) 0.0052(13)
N1 0.0545(12) 0.0479(11) 0.0449(10) -0.0104(9) 0.0046(8) -0.0008(8)
C16 0.0400(12) 0.0475(13) 0.0481(12) -0.0054(10) 0.0071(9) 0.0002(10)
C11 0.0463(14) 0.0542(14) 0.0553(14) -0.0181(11) 0.0066(10) -0.0025(10)
C14 0.0669(17) 0.0492(14) 0.0680(16) -0.0013(13) 0.0103(12) 0.0040(12)
C12 0.0654(17) 0.095(2) 0.0437(14) -0.0172(14) -0.0032(11) -0.0047(14)
C13 0.0782(19) 0.081(2) 0.0536(16) 0.0116(14) -0.0026(13) 0.0042(15)
C10 0.0598(17) 0.0622(18) 0.110(2) -0.0364(17) 0.0145(15) -0.0085(13)
C8 0.070(2) 0.076(2) 0.114(3) 0.0367(19) 0.0238(17) 0.0114(15)
C9 0.066(2) 0.0447(16) 0.170(4) -0.001(2) 0.037(2) 0.0010(14)
C20 0.0413(13) 0.0670(16) 0.0465(13) -0.0114(12) 0.0036(10) -0.0027(11)
C17 0.0608(16) 0.0544(15) 0.0569(15) -0.0018(12) 0.0018(11) 0.0021(11)
C19 0.0588(16) 0.0822(19) 0.0402(12) 0.0038(13) -0.0032(10) 0.0048(13)
C25 0.0357(12) 0.0476(13) 0.0473(12) -0.0010(10) 0.0040(9) -0.0041(9)
C24 0.0566(16) 0.0639(17) 0.0678(16) 0.0131(13) 0.0064(12) -0.0005(12)
C18 0.0644(16) 0.0634(16) 0.0567(15) 0.0097(13) -0.0014(12) 0.0090(12)
C21 0.0693(18) 0.0749(19) 0.0684(17) -0.0250(15) 0.0085(13) -0.0125(14)
C22 0.087(2) 0.0610(19) 0.100(2) -0.0225(17) 0.0251(17) -0.0147(15)
C23 0.0742(19) 0.0493(16) 0.110(2) 0.0112(16) 0.0255(16) -0.0018(13)

loop_
_atom_type_symbol
_atom_type_description
_atom_type_scat_dispersion_real
_atom_type_scat_dispersion_imag
_atom_type_scat_source
C C 0.0033 0.0016 'International Tables Vol C Tables 4.2.6.8 and 6.1.1.4'
H H 0.0000 0.0000 'International Tables Vol C Tables 4.2.6.8 and 6.1.1.4'
N N 0.0061 0.0033 'International Tables Vol C Tables 4.2.6.8 and 6.1.1.4'
O O 0.0106 0.0060 'International Tables Vol C Tables 4.2.6.8 and 6.1.1.4'

loop_
_geom_angle_atom_site_label_1
_geom_angle_atom_site_label_2
_geom_angle_atom_site_label_3
_geom_angle
_geom_angle_site_symmetry_1
_geom_angle_site_symmetry_3
C4 C2 C1 120.19(16) . .
C4 C2 C3 116.36(17) . .
C1 C2 C3 122.82(17) . .
C6 C5 C4 121.03(18) . .
C6 C5 H5 119.5 . .
C4 C5 H5 119.5 . .
C2 C4 C5 121.09(18) . .
C2 C4 H4 119.5 . .
C5 C4 H4 119.5 . .
C2 C1 C1 118.4(2) . 3_675
C2 C1 C6 122.79(15) . 3_675
C1 C1 C6 118.8(2) 3_675 3_675
O1 C3 O2 125.03(17) . .
O1 C3 C2 121.01(18) . .
O2 C3 C2 113.77(17) . .
C5 C6 C1 119.84(16) . 3_675
C5 C6 C7 115.09(17) . .
C1 C6 C7 124.83(17) 3_675 .
O4 C7 O3 124.68(18) . .
O4 C7 C6 123.02(19) . .
O3 C7 C6 112.08(17) . .
C7 O3 H3 109.5 . .
C3 O2 H2 109.5 . .
C17 N2 C25 118.35(18) . .
C8 C15 C16 119.9(2) . .
C8 C15 H15 120.0 . .
C16 C15 H15 120.0 . .
C14 N1 C16 118.59(18) . .
N1 C16 C15 119.1(2) . .
N1 C16 C11 121.26(19) . .
C15 C16 C11 119.6(2) . .
C10 C11 C16 118.8(2) . .
C10 C11 C12 124.2(2) . .
C16 C11 C12 117.0(2) . .
N1 C14 C13 123.9(2) . .
N1 C14 H14 118.0 . .
C13 C14 H14 118.0 . .
C13 C12 C11 120.5(2) . .
C13 C12 H12 119.8 . .
C11 C12 H12 119.8 . .
C12 C13 C14 118.7(2) . .
C12 C13 H13 120.7 . .
C14 C13 H13 120.7 . .
C9 C10 C11 120.4(3) . .
C9 C10 H10 119.8 . .
C11 C10 H10 119.8 . .
C15 C8 C9 120.6(3) . .
C15 C8 H8 119.7 . .
C9 C8 H8 119.7 . .
C10 C9 C8 120.6(3) . .
C10 C9 H9 119.7 . .
C8 C9 H9 119.7 . .
C21 C20 C25 119.1(2) . .
C21 C20 C19 124.0(2) . .
C25 C20 C19 116.9(2) . .
N2 C17 C18 123.9(2) . .
N2 C17 H17 118.1 . .
C18 C17 H17 118.1 . .
C18 C19 C20 120.3(2) . .
C18 C19 H19 119.9 . .
C20 C19 H19 119.9 . .
N2 C25 C24 119.08(19) . .
N2 C25 C20 121.59(19) . .
C24 C25 C20 119.3(2) . .
C23 C24 C25 119.5(2) . .
C23 C24 H24 120.3 . .
C25 C24 H24 120.3 . .
C19 C18 C17 119.1(2) . .
C19 C18 H18 120.5 . .
C17 C18 H18 120.5 . .
C22 C21 C20 120.8(3) . .
C22 C21 H21 119.6 . .
C20 C21 H21 119.6 . .
C21 C22 C23 121.4(3) . .
C21 C22 H22 119.3 . .
C23 C22 H22 119.3 . .
C24 C23 C22 119.9(2) . .
C24 C23 H23 120.0 . .
C22 C23 H23 120.0 . .

loop_
_geom_bond_atom_site_label_1
_geom_bond_atom_site_label_2
_geom_bond_distance
_geom_bond_site_symmetry_2
C2 C4 1.366(3) .
C2 C1 1.429(3) .
C2 C3 1.503(3) .
C5 C6 1.367(3) .
C5 C4 1.396(3) .
C5 H5 0.9300 .
C4 H4 0.9300 .
C1 C1 1.434(3) 3_675
C1 C6 1.435(2) 3_675
C3 O1 1.213(2) .
C3 O2 1.308(2) .
C6 C1 1.435(2) 3_675
C6 C7 1.498(3) .
C7 O4 1.212(2) .
C7 O3 1.324(2) .
O3 H3 0.8200 .
O2 H2 0.8200 .
N2 C17 1.307(3) .
N2 C25 1.369(2) .
C15 C8 1.358(4) .
C15 C16 1.400(3) .
C15 H15 0.9300 .
N1 C14 1.306(3) .
N1 C16 1.369(2) .
C16 C11 1.412(3) .
C11 C10 1.405(3) .
C11 C12 1.414(3) .
C14 C13 1.391(3) .
C14 H14 0.9300 .
C12 C13 1.343(3) .
C12 H12 0.9300 .
C13 H13 0.9300 .
C10 C9 1.352(4) .
C10 H10 0.9300 .
C8 C9 1.398(4) .
C8 H8 0.9300 .
C9 H9 0.9300 .
C20 C21 1.389(3) .
C20 C25 1.416(3) .
C20 C19 1.418(3) .
C17 C18 1.397(3) .
C17 H17 0.9300 .
C19 C18 1.338(3) .
C19 H19 0.9300 .
C25 C24 1.412(3) .
C24 C23 1.371(3) .
C24 H24 0.9300 .
C18 H18 0.9300 .
C21 C22 1.340(4) .
C21 H21 0.9300 .
C22 C23 1.401(4) .
C22 H22 0.9300 .
C23 H23 0.9300 .

loop_
_geom_torsion_atom_site_label_1
_geom_torsion_atom_site_label_2
_geom_torsion_atom_site_label_3
_geom_torsion_atom_site_label_4
_geom_torsion
_geom_torsion_site_symmetry_1
_geom_torsion_site_symmetry_4
C1 C2 C4 C5 7.0(3) . .
C3 C2 C4 C5 -164.19(18) . .
C6 C5 C4 C2 -0.7(3) . .
C4 C2 C1 C1 -6.3(3) . 3_675
C3 C2 C1 C1 164.3(2) . 3_675
C4 C2 C1 C6 173.34(17) . 3_675
C3 C2 C1 C6 -16.1(3) . 3_675
C4 C2 C3 O1 127.1(2) . .
C1 C2 C3 O1 -43.8(3) . .
C4 C2 C3 O2 -48.1(2) . .
C1 C2 C3 O2 141.02(18) . .
C4 C5 C6 C1 -6.1(3) . 3_675
C4 C5 C6 C7 168.36(18) . .
C5 C6 C7 O4 45.9(3) . .
C1 C6 C7 O4 -139.9(2) 3_675 .
C5 C6 C7 O3 -128.95(19) . .
C1 C6 C7 O3 45.2(3) 3_675 .
C14 N1 C16 C15 178.2(2) . .
C14 N1 C16 C11 -1.0(3) . .
C8 C15 C16 N1 -178.7(2) . .
C8 C15 C16 C11 0.5(3) . .
N1 C16 C11 C10 179.4(2) . .
C15 C16 C11 C10 0.2(3) . .
N1 C16 C11 C12 0.2(3) . .
C15 C16 C11 C12 -179.0(2) . .
C16 N1 C14 C13 1.1(3) . .
C10 C11 C12 C13 -178.5(2) . .
C16 C11 C12 C13 0.6(3) . .
C11 C12 C13 C14 -0.5(4) . .
N1 C14 C13 C12 -0.3(4) . .
C16 C11 C10 C9 -0.7(3) . .
C12 C11 C10 C9 178.3(2) . .
C16 C15 C8 C9 -0.6(4) . .
C11 C10 C9 C8 0.7(4) . .
C15 C8 C9 C10 0.0(4) . .
C25 N2 C17 C18 0.4(3) . .
C21 C20 C19 C18 -180.0(2) . .
C25 C20 C19 C18 0.2(3) . .
C17 N2 C25 C24 -179.73(19) . .
C17 N2 C25 C20 0.2(3) . .
C21 C20 C25 N2 179.68(19) . .
C19 C20 C25 N2 -0.5(3) . .
C21 C20 C25 C24 -0.4(3) . .
C19 C20 C25 C24 179.41(19) . .
N2 C25 C24 C23 -179.7(2) . .
C20 C25 C24 C23 0.4(3) . .
C20 C19 C18 C17 0.3(3) . .
N2 C17 C18 C19 -0.7(4) . .
C25 C20 C21 C22 0.4(4) . .
C19 C20 C21 C22 -179.5(2) . .
C20 C21 C22 C23 -0.3(4) . .
C25 C24 C23 C22 -0.3(4) . .
C21 C22 C23 C24 0.2(4) . .
